data_7132535
loop_
_publ_author_name
'Kim, Hyehwang'
'Lough, Alan'
'Qu, Zheng-Wang'
'Grimme, Stefan'
'Stephan, Douglas W.'

_publ_section_title
;
 Addition and N&#xe001;N bond cleavage of diazo-compounds by
 phosphino-phosphenium cations.
;
_journal_issue 8
_journal_name_full 'Chemical communications (Cambridge, England)'
_journal_page_first 1031
_journal_page_last 1034
_journal_paper_doi 10.1039/d3cc05728c
_journal_volume 60
_journal_year 2024
_chemical_formula_moiety '2(C36 H30 N5 P2), 2(Cl4 Ga), C4 H10 O'
_chemical_formula_sum 'C76 H70 Cl8 Ga2 N10 O P4'
_chemical_formula_weight 1686.34
_space_group_crystal_system triclinic
_space_group_IT_number 2
_space_group_name_Hall '-P 1'
_space_group_name_H-M_alt 'P -1'
_atom_sites_solution_hydrogens geom
_atom_sites_solution_primary direct
_audit_creation_method SHELXL-2019/1
_audit_update_record
;
2023-11-20 deposited with the CCDC.	2023-12-21 downloaded from the CCDC.
;
_cell_angle_alpha 68.039(3)
_cell_angle_beta 85.656(3)
_cell_angle_gamma 76.810(3)
_cell_formula_units_Z 2
_cell_length_a 9.9147(7)
_cell_length_b 18.9028(13)
_cell_length_c 23.4750(17)
_cell_measurement_reflns_used 9650
_cell_measurement_temperature 150(2)
_cell_measurement_theta_max 66.26
_cell_measurement_theta_min 2.58
_cell_volume 3972.5(5)
_computing_cell_refinement APEX4
_computing_data_collection 'APEX4 (Bruker AXS, 2021)'
_computing_data_reduction APEX4
_computing_molecular_graphics 'PLATON (Spek, 2009)'
_computing_publication_material 'SHELXTL (Sheldrick, 2008)'
_computing_structure_refinement 'SHELXL-2019/1 (Sheldrick, 2015b)'
_computing_structure_solution 'SHELXT 2018/2 (Sheldrick, 2015a)'
_diffrn_ambient_temperature 150(2)
_diffrn_measured_fraction_theta_full 0.971
_diffrn_measured_fraction_theta_max 0.971
_diffrn_measurement_device_type 'Bruker Kappa APEX-DUO CMOS PHOTON II'
_diffrn_measurement_method '\f and \w scans'
_diffrn_radiation_type CuK\a
_diffrn_radiation_wavelength 1.54178
_diffrn_reflns_av_R_equivalents 0.0451
_diffrn_reflns_av_unetI/netI 0.0407
_diffrn_reflns_Laue_measured_fraction_full 0.971
_diffrn_reflns_Laue_measured_fraction_max 0.971
_diffrn_reflns_limit_h_max 11
_diffrn_reflns_limit_h_min -11
_diffrn_reflns_limit_k_max 22
_diffrn_reflns_limit_k_min -21
_diffrn_reflns_limit_l_max 27
_diffrn_reflns_limit_l_min -27
_diffrn_reflns_number 56058
_diffrn_reflns_point_group_measured_fraction_full 0.971
_diffrn_reflns_point_group_measured_fraction_max 0.971
_diffrn_reflns_theta_full 66.279
_diffrn_reflns_theta_max 66.279
_diffrn_reflns_theta_min 2.029
_diffrn_source 'Incoatec ImuS with multi-layer optics'
_exptl_absorpt_coefficient_mu 4.467
_exptl_absorpt_correction_T_max 0.7528
_exptl_absorpt_correction_T_min 0.5782
_exptl_absorpt_correction_type multi-scan
_exptl_absorpt_process_details 'SADABS (Kraue et al., 2015)'
_exptl_crystal_colour colourless
_exptl_crystal_density_diffrn 1.410
_exptl_crystal_description plate
_exptl_crystal_F_000 1724
_exptl_crystal_size_max 0.270
_exptl_crystal_size_mid 0.170
_exptl_crystal_size_min 0.050
_refine_diff_density_max 1.533
_refine_diff_density_min -0.608
_refine_diff_density_rms 0.067
_refine_ls_extinction_method none
_refine_ls_goodness_of_fit_ref 1.057
_refine_ls_hydrogen_treatment constr
_refine_ls_matrix_type full
_refine_ls_number_parameters 985
_refine_ls_number_reflns 13516
_refine_ls_number_restraints 61
_refine_ls_restrained_S_all 1.097
_refine_ls_R_factor_all 0.0642
_refine_ls_R_factor_gt 0.0532
_refine_ls_shift/su_max 0.001
_refine_ls_shift/su_mean 0.000
_refine_ls_structure_factor_coef Fsqd
_refine_ls_weighting_details 'w=1/[\s^2^(Fo^2^)+(0.0585P)^2^+6.0019P] where P=(Fo^2^+2Fc^2^)/3'
_refine_ls_weighting_scheme calc
_refine_ls_wR_factor_gt 0.1339
_refine_ls_wR_factor_ref 0.1420
_reflns_Friedel_coverage 0.000
_reflns_number_gt 11150
_reflns_number_total 13516
_reflns_threshold_expression 'I > 2\s(I)'
_cod_data_source_file d3cc05728c2.cif
_cod_data_source_block d23101_a
_cod_depositor_comments 'Adding full bibliography for 7132534--7132538.cif.'
_cod_database_code 7132535
_shelx_shelxl_version_number 2019/1
_shelx_space_group_comment
; 
The symmetry employed for this shelxl refinement is uniquely defined 
by the following loop, which should always be used as a source of 
symmetry information in preference to the above space-group names. 
They are only intended as comments. 
;
_shelx_estimated_absorpt_t_min 0.378
_shelx_estimated_absorpt_t_max 0.807

loop_
_space_group_symop_operation_xyz
'x, y, z'
'-x, -y, -z'

loop_
_atom_site_label
_atom_site_type_symbol
_atom_site_fract_x
_atom_site_fract_y
_atom_site_fract_z
_atom_site_U_iso_or_equiv
_atom_site_adp_type
_atom_site_occupancy
_atom_site_site_symmetry_order
_atom_site_calc_flag
_atom_site_refinement_flags_posn
_atom_site_refinement_flags_adp
_atom_site_refinement_flags_occupancy
_atom_site_disorder_assembly
_atom_site_disorder_group
Ga1 Ga 0.30396(4) 0.82684(2) 0.53507(2) 0.04187(13) Uani 0.472(3) 1 d D . P A 1
Cl1 Cl 0.2607(4) 0.8168(2) 0.63071(10) 0.0873(11) Uani 0.472(3) 1 d D . P A 1
Cl2 Cl 0.1703(4) 0.76836(17) 0.51123(14) 0.0857(11) Uani 0.472(3) 1 d D . P A 1
Cl3 Cl 0.5158(2) 0.77694(16) 0.53185(11) 0.0766(10) Uani 0.472(3) 1 d D . P A 1
Cl4 Cl 0.2678(8) 0.9452(3) 0.4692(3) 0.099(3) Uani 0.472(3) 1 d D . P A 1
Ga1A Ga 0.30396(4) 0.82684(2) 0.53507(2) 0.04187(13) Uani 0.363(4) 1 d D . P B 2
Cl1A Cl 0.1469(7) 0.8029(5) 0.5993(3) 0.148(3) Uani 0.363(4) 1 d D . P B 2
Cl2A Cl 0.3244(12) 0.7424(3) 0.4883(3) 0.146(5) Uani 0.363(4) 1 d D . P B 2
Cl3A Cl 0.4960(4) 0.8094(3) 0.5790(2) 0.1018(17) Uani 0.363(4) 1 d D . P B 2
Cl4A Cl 0.2523(7) 0.9421(3) 0.4646(4) 0.072(3) Uani 0.363(4) 1 d D . P B 2
Ga1B Ga 0.30396(4) 0.82684(2) 0.53507(2) 0.04187(13) Uani 0.165(3) 1 d D . P C 3
Cl1B Cl 0.2462(9) 0.7637(5) 0.6307(3) 0.069(2) Uani 0.165(3) 1 d D . P C 3
Cl2B Cl 0.3619(15) 0.7419(7) 0.4906(6) 0.105(6) Uani 0.165(3) 1 d D . P C 3
Cl3B Cl 0.4749(11) 0.8753(10) 0.5398(7) 0.159(7) Uani 0.165(3) 1 d D . P C 3
Cl4B Cl 0.1339(8) 0.9179(4) 0.4884(4) 0.085(3) Uani 0.165(3) 1 d D . P C 3
Ga2 Ga 0.31095(5) 0.79988(3) 0.06378(2) 0.04818(14) Uani 1 1 d D . . . .
Cl5 Cl 0.25992(11) 0.74202(6) 0.15982(5) 0.0632(3) Uani 1 1 d D . . . .
Cl6 Cl 0.12468(11) 0.84846(8) 0.00754(5) 0.0757(3) Uani 1 1 d D . . . .
Cl7 Cl 0.41740(12) 0.89027(6) 0.06062(5) 0.0629(3) Uani 1 1 d D . . . .
Cl8 Cl 0.44881(10) 0.71449(6) 0.03268(5) 0.0562(2) Uani 1 1 d D . . . .
P1A P -0.02941(10) 0.94024(5) 0.26403(5) 0.0464(2) Uani 1 1 d . . . . .
P2A P 0.11754(10) 1.04822(5) 0.23510(4) 0.0425(2) Uani 1 1 d . . . . .
N1A N 0.1380(3) 0.95163(16) 0.25747(14) 0.0427(7) Uani 1 1 d . . . . .
N2A N -0.0462(3) 1.05282(16) 0.23754(15) 0.0486(7) Uani 1 1 d . . . . .
N3A N 0.0382(3) 0.83647(17) 0.28612(17) 0.0541(8) Uani 1 1 d . . . . .
N4A N -0.0428(3) 0.79291(17) 0.29577(16) 0.0512(8) Uani 1 1 d . . . . .
N5A N -0.1088(4) 0.74819(19) 0.30566(19) 0.0635(10) Uani 1 1 d . . . . .
C1A C 0.2678(4) 0.8955(2) 0.2739(2) 0.0475(9) Uani 1 1 d . . . . .
C2A C 0.3489(5) 0.8788(3) 0.2282(3) 0.0727(13) Uani 1 1 d . . . . .
H2AA H 0.316816 0.900340 0.186850 0.087 Uiso 1 1 calc R U . . .
C3A C 0.4799(6) 0.8292(3) 0.2445(4) 0.099(2) Uani 1 1 d . . . . .
H3AA H 0.538375 0.817686 0.213756 0.119 Uiso 1 1 calc R U . . .
C4A C 0.5243(5) 0.7972(3) 0.3045(5) 0.099(2) Uani 1 1 d . . . . .
H4AA H 0.613390 0.763645 0.314841 0.119 Uiso 1 1 calc R U . . .
C5A C 0.4424(5) 0.8129(3) 0.3493(3) 0.0847(17) Uani 1 1 d . . . . .
H5AA H 0.473820 0.789740 0.390807 0.102 Uiso 1 1 calc R U . . .
C6A C 0.3137(4) 0.8624(2) 0.3345(2) 0.0602(11) Uani 1 1 d . . . . .
H6AA H 0.256672 0.873747 0.365732 0.072 Uiso 1 1 calc R U . . .
C7A C -0.1604(4) 1.1171(2) 0.21427(19) 0.0516(10) Uani 1 1 d . . . . .
C8A C -0.2611(4) 1.1345(2) 0.2551(2) 0.0664(13) Uani 1 1 d . . . . .
H8AA H -0.250490 1.105550 0.297991 0.080 Uiso 1 1 calc R U . . .
C9A C -0.3762(5) 1.1942(3) 0.2322(2) 0.0723(14) Uani 1 1 d . . . . .
H9AA H -0.444791 1.205599 0.259885 0.087 Uiso 1 1 calc R U . . .
C10A C -0.3934(5) 1.2368(3) 0.1710(3) 0.0709(13) Uani 1 1 d . . . . .
H10A H -0.472646 1.277933 0.156265 0.085 Uiso 1 1 calc R U . . .
C11A C -0.2942(5) 1.2198(2) 0.1305(2) 0.0648(11) Uani 1 1 d . . . . .
H11A H -0.305405 1.249228 0.087643 0.078 Uiso 1 1 calc R U . . .
C12A C -0.1788(4) 1.1598(2) 0.1523(2) 0.0544(10) Uani 1 1 d . . . . .
H12A H -0.111785 1.147933 0.124187 0.065 Uiso 1 1 calc R U . . .
C13A C 0.1943(4) 1.0899(2) 0.16237(16) 0.0417(8) Uani 1 1 d . . . . .
C14A C 0.1831(4) 1.0622(2) 0.11650(19) 0.0548(10) Uani 1 1 d . . . . .
H14A H 0.134496 1.021822 0.123806 0.066 Uiso 1 1 calc R U . . .
C15A C 0.2425(5) 1.0933(3) 0.06025(19) 0.0636(11) Uani 1 1 d . . . . .
H15A H 0.235667 1.074162 0.028700 0.076 Uiso 1 1 calc R U . . .
C16A C 0.3125(4) 1.1528(3) 0.04993(19) 0.0623(11) Uani 1 1 d . . . . .
H16A H 0.355154 1.173566 0.011430 0.075 Uiso 1 1 calc R U . . .
C17A C 0.3205(5) 1.1818(3) 0.0947(2) 0.0683(13) Uani 1 1 d . . . . .
H17A H 0.366210 1.223545 0.086743 0.082 Uiso 1 1 calc R U . . .
C18A C 0.2624(5) 1.1506(2) 0.15110(19) 0.0576(10) Uani 1 1 d . . . . .
H18A H 0.268682 1.170339 0.182331 0.069 Uiso 1 1 calc R U . . .
C19A C 0.1860(5) 1.0773(2) 0.28862(17) 0.0521(10) Uani 1 1 d . . . . .
C20A C 0.0953(7) 1.1147(2) 0.3218(2) 0.0793(16) Uani 1 1 d . . . . .
H20A H -0.001887 1.124085 0.316133 0.095 Uiso 1 1 calc R U . . .
C21A C 0.1468(12) 1.1380(3) 0.3626(3) 0.127(4) Uani 1 1 d . . . . .
H21A H 0.084539 1.164091 0.384883 0.152 Uiso 1 1 calc R U . . .
C22A C 0.2842(13) 1.1246(3) 0.3719(3) 0.126(4) Uani 1 1 d . . . . .
H22A H 0.317293 1.141455 0.400583 0.151 Uiso 1 1 calc R U . . .
C23A C 0.3783(8) 1.0867(3) 0.3402(2) 0.0891(19) Uani 1 1 d . . . . .
H23A H 0.475028 1.077228 0.347235 0.107 Uiso 1 1 calc R U . . .
C24A C 0.3288(6) 1.0626(3) 0.29774(19) 0.0639(12) Uani 1 1 d . . . . .
H24A H 0.391393 1.036619 0.275476 0.077 Uiso 1 1 calc R U . . .
C25A C -0.1306(4) 0.9509(2) 0.19950(19) 0.0496(9) Uani 1 1 d . . . . .
C26A C -0.0676(4) 0.9223(2) 0.1557(2) 0.0564(10) Uani 1 1 d . . . . .
H26A H 0.026160 0.894419 0.161245 0.068 Uiso 1 1 calc R U . . .
C27A C -0.1405(5) 0.9341(3) 0.1035(2) 0.0669(12) Uani 1 1 d . . . . .
H27A H -0.095172 0.916164 0.072716 0.080 Uiso 1 1 calc R U . . .
C28A C -0.2779(5) 0.9715(3) 0.0961(2) 0.0720(13) Uani 1 1 d . . . . .
H28A H -0.327978 0.978323 0.060863 0.086 Uiso 1 1 calc R U . . .
C29A C -0.3428(5) 0.9991(3) 0.1402(3) 0.0712(14) Uani 1 1 d . . . . .
H29A H -0.438036 1.024333 0.135373 0.085 Uiso 1 1 calc R U . . .
C30A C -0.2699(4) 0.9904(2) 0.1915(2) 0.0596(11) Uani 1 1 d . . . . .
H30A H -0.314220 1.011000 0.220945 0.072 Uiso 1 1 calc R U . . .
C31A C -0.1236(4) 0.9336(2) 0.3343(2) 0.0553(10) Uani 1 1 d . . . . .
C32A C -0.0665(5) 0.9510(2) 0.3795(2) 0.0653(12) Uani 1 1 d . . . . .
H32A H 0.021592 0.964369 0.373019 0.078 Uiso 1 1 calc R U . . .
C33A C -0.1363(6) 0.9488(3) 0.4325(2) 0.0833(15) Uani 1 1 d . . . . .
H33A H -0.096244 0.959527 0.463148 0.100 Uiso 1 1 calc R U . . .
C34A C -0.2662(7) 0.9308(3) 0.4410(3) 0.0950(19) Uani 1 1 d . . . . .
H34A H -0.317835 0.931965 0.476519 0.114 Uiso 1 1 calc R U . . .
C35A C -0.3211(6) 0.9111(3) 0.3976(3) 0.0842(16) Uani 1 1 d . . . . .
H35A H -0.408190 0.896517 0.404893 0.101 Uiso 1 1 calc R U . . .
C36A C -0.2513(5) 0.9125(2) 0.3441(2) 0.0662(12) Uani 1 1 d . . . . .
H36A H -0.289785 0.899155 0.314640 0.079 Uiso 1 1 calc R U . . .
C10B C 0.1998(6) 0.6511(3) 0.4078(3) 0.0831(16) Uani 1 1 d . . . . .
H10B H 0.227643 0.680993 0.427679 0.100 Uiso 1 1 calc R U . . .
C11B C 0.1131(6) 0.6017(3) 0.4368(3) 0.0829(15) Uani 1 1 d . . . . .
H11B H 0.081189 0.597584 0.476830 0.099 Uiso 1 1 calc R U . . .
C12B C 0.0711(5) 0.5575(3) 0.4084(2) 0.0643(11) Uani 1 1 d . . . . .
H12B H 0.009983 0.523904 0.428512 0.077 Uiso 1 1 calc R U . . .
C13B C -0.2075(4) 0.5135(2) 0.34413(19) 0.0496(9) Uani 1 1 d . . . . .
C14B C -0.2440(5) 0.4426(3) 0.3731(2) 0.0673(12) Uani 1 1 d . . . . .
H14B H -0.189721 0.397108 0.367839 0.081 Uiso 1 1 calc R U . . .
C15B C -0.3593(5) 0.4376(3) 0.4098(3) 0.0835(16) Uani 1 1 d . . . . .
H15B H -0.385706 0.388884 0.429040 0.100 Uiso 1 1 calc R U . . .
C16B C -0.4355(5) 0.5023(3) 0.4186(2) 0.0721(13) Uani 1 1 d . . . . .
H16B H -0.515551 0.498431 0.443506 0.087 Uiso 1 1 calc R U . . .
C17B C -0.3980(4) 0.5735(3) 0.3917(2) 0.0636(11) Uani 1 1 d . . . . .
H17B H -0.449917 0.618059 0.399038 0.076 Uiso 1 1 calc R U . . .
C18B C -0.2842(4) 0.5789(3) 0.3541(2) 0.0595(11) Uani 1 1 d . . . . .
H18B H -0.258091 0.627694 0.334941 0.071 Uiso 1 1 calc R U . . .
C19B C -0.1271(4) 0.6093(2) 0.22615(17) 0.0435(8) Uani 1 1 d . . . . .
C20B C -0.0437(4) 0.6608(2) 0.19521(18) 0.0471(9) Uani 1 1 d . . . . .
H20B H 0.049994 0.650096 0.207775 0.057 Uiso 1 1 calc R U . . .
C21B C -0.0965(5) 0.7279(2) 0.14599(19) 0.0581(10) Uani 1 1 d . . . . .
H21B H -0.039116 0.763348 0.124767 0.070 Uiso 1 1 calc R U . . .
C22B C -0.2307(5) 0.7430(3) 0.1280(2) 0.0705(13) Uani 1 1 d . . . . .
H22B H -0.266680 0.789628 0.094455 0.085 Uiso 1 1 calc R U . . .
C23B C -0.3146(5) 0.6922(3) 0.1574(2) 0.0711(13) Uani 1 1 d . . . . .
H23B H -0.407405 0.703145 0.143575 0.085 Uiso 1 1 calc R U . . .
C24B C -0.2651(4) 0.6252(3) 0.2069(2) 0.0589(10) Uani 1 1 d . . . . .
H24B H -0.323599 0.590234 0.227827 0.071 Uiso 1 1 calc R U . . .
C25B C 0.1795(5) 0.3708(2) 0.3974(2) 0.0613(11) Uani 1 1 d . . . . .
C26B C 0.1068(6) 0.3140(3) 0.4315(2) 0.0790(14) Uani 1 1 d . . . . .
H26B H 0.045057 0.297892 0.412211 0.095 Uiso 1 1 calc R U . . .
C27B C 0.1282(8) 0.2803(3) 0.4972(3) 0.108(2) Uani 1 1 d . . . . .
H27B H 0.081824 0.240783 0.522370 0.129 Uiso 1 1 calc R U . . .
C28B C 0.2184(9) 0.3070(4) 0.5227(3) 0.124(3) Uani 1 1 d . . . . .
H28B H 0.232553 0.284956 0.565904 0.149 Uiso 1 1 calc R U . . .
C29B C 0.2858(8) 0.3619(4) 0.4897(3) 0.112(2) Uani 1 1 d . . . . .
H29B H 0.345644 0.378777 0.509254 0.135 Uiso 1 1 calc R U . . .
C30B C 0.2683(6) 0.3943(3) 0.4269(2) 0.0781(15) Uani 1 1 d . . . . .
H30B H 0.317390 0.433119 0.403241 0.094 Uiso 1 1 calc R U . . .
C31B C 0.3132(4) 0.4438(2) 0.2724(2) 0.0524(10) Uani 1 1 d . . . . .
C32B C 0.3051(4) 0.5092(2) 0.2193(2) 0.0583(10) Uani 1 1 d . . . . .
H32B H 0.218587 0.544226 0.205460 0.070 Uiso 1 1 calc R U . . .
C33B C 0.4265(5) 0.5235(3) 0.1861(3) 0.0741(14) Uani 1 1 d . . . . .
H33B H 0.423228 0.568223 0.149485 0.089 Uiso 1 1 calc R U . . .
C34B C 0.5506(5) 0.4712(3) 0.2075(3) 0.0812(16) Uani 1 1 d . . . . .
H34B H 0.632828 0.480714 0.185297 0.097 Uiso 1 1 calc R U . . .
C35B C 0.5581(5) 0.4064(3) 0.2598(3) 0.0840(16) Uani 1 1 d . . . . .
H35B H 0.644894 0.371578 0.273529 0.101 Uiso 1 1 calc R U . . .
C36B C 0.4400(4) 0.3915(3) 0.2926(3) 0.0719(13) Uani 1 1 d . . . . .
H36B H 0.444591 0.345965 0.328697 0.086 Uiso 1 1 calc R U . . .
P1B P 0.16185(9) 0.41584(5) 0.31457(5) 0.0483(2) Uani 1 1 d . . . . .
P2B P -0.06550(9) 0.52496(5) 0.29173(5) 0.0433(2) Uani 1 1 d . . . . .
N1B N 0.0024(3) 0.44286(17) 0.27956(15) 0.0475(7) Uani 1 1 d . . . . .
N2B N 0.0823(3) 0.51821(16) 0.31828(14) 0.0448(7) Uani 1 1 d . . . . .
N3B N 0.1962(3) 0.32185(18) 0.30888(18) 0.0545(8) Uani 1 1 d . . . . .
N4B N 0.2355(4) 0.3115(2) 0.2617(2) 0.0634(10) Uani 1 1 d . . . . .
N5B N 0.2748(5) 0.2958(3) 0.2193(3) 0.0922(14) Uani 1 1 d . . . . .
C1B C -0.0379(4) 0.4154(2) 0.2344(2) 0.0520(10) Uani 1 1 d . . . . .
C2B C -0.0824(4) 0.3466(2) 0.2528(2) 0.0589(11) Uani 1 1 d . . . . .
H2BA H -0.088267 0.316390 0.295194 0.071 Uiso 1 1 calc R U . . .
C3B C -0.1187(5) 0.3215(3) 0.2083(3) 0.0704(13) Uani 1 1 d . . . . .
H3BA H -0.150252 0.274155 0.220751 0.085 Uiso 1 1 calc R U . . .
C4B C -0.1095(6) 0.3640(3) 0.1472(3) 0.0796(14) Uani 1 1 d . . . . .
H4BA H -0.135420 0.346287 0.117618 0.096 Uiso 1 1 calc R U . . .
C5B C -0.0628(5) 0.4329(3) 0.1281(3) 0.0753(13) Uani 1 1 d . . . . .
H5BA H -0.055901 0.462419 0.085605 0.090 Uiso 1 1 calc R U . . .
C6B C -0.0261(5) 0.4580(3) 0.1722(2) 0.0624(11) Uani 1 1 d . . . . .
H6BA H 0.007326 0.504736 0.159663 0.075 Uiso 1 1 calc R U . . .
C7B C 0.1197(4) 0.5632(2) 0.35041(18) 0.0474(9) Uani 1 1 d . . . . .
C8B C 0.2084(4) 0.6128(2) 0.3215(2) 0.0529(10) Uani 1 1 d . . . . .
H8BA H 0.243300 0.616396 0.281900 0.063 Uiso 1 1 calc R U . . .
C9B C 0.2458(5) 0.6571(3) 0.3507(3) 0.0700(14) Uani 1 1 d . . . . .
H9BA H 0.304453 0.692202 0.330425 0.084 Uiso 1 1 calc R U . . .
O1S O 0.1485(5) 0.5514(3) 0.0258(2) 0.1020(12) Uani 1 1 d . . . . .
C1S C 0.3122(10) 0.4335(6) 0.0363(6) 0.181(5) Uani 1 1 d . . . . .
H1SA H 0.410386 0.408752 0.045177 0.271 Uiso 1 1 calc R U . . .
H1SB H 0.255376 0.402264 0.067111 0.271 Uiso 1 1 calc R U . . .
H1SC H 0.288639 0.436881 -0.004596 0.271 Uiso 1 1 calc R U . . .
C2S C 0.2853(8) 0.5127(5) 0.0380(4) 0.124(2) Uani 1 1 d . . . . .
H2SA H 0.311330 0.508960 0.079059 0.148 Uiso 1 1 calc R U . . .
H2SB H 0.344582 0.543566 0.007374 0.148 Uiso 1 1 calc R U . . .
C3S C 0.1164(7) 0.6271(4) 0.0275(3) 0.0938(17) Uani 1 1 d . . . . .
H3SA H 0.177094 0.659046 -0.001105 0.113 Uiso 1 1 calc R U . . .
H3SB H 0.133701 0.624040 0.069449 0.113 Uiso 1 1 calc R U . . .
C4S C -0.0287(8) 0.6643(5) 0.0103(4) 0.121(2) Uani 1 1 d . . . . .
H4SA H -0.049053 0.716850 0.011765 0.182 Uiso 1 1 calc R U . . .
H4SB H -0.045477 0.668035 -0.031441 0.182 Uiso 1 1 calc R U . . .
H4SC H -0.088808 0.633079 0.039013 0.182 Uiso 1 1 calc R U . . .

loop_
_atom_site_aniso_label
_atom_site_aniso_U_11
_atom_site_aniso_U_22
_atom_site_aniso_U_33
_atom_site_aniso_U_23
_atom_site_aniso_U_13
_atom_site_aniso_U_12
Ga1 0.0413(2) 0.0407(2) 0.0391(2) -0.00698(18) -0.00123(18) -0.01294(18)
Cl1 0.125(3) 0.080(2) 0.0401(12) -0.0229(12) 0.0248(14) 0.0035(17)
Cl2 0.095(2) 0.0648(16) 0.094(2) -0.0026(14) -0.0318(16) -0.0468(16)
Cl3 0.0372(11) 0.0925(18) 0.0642(15) -0.0026(13) 0.0090(10) 0.0076(11)
Cl4 0.160(6) 0.042(3) 0.074(4) 0.012(2) 0.012(3) -0.043(3)
Ga1A 0.0413(2) 0.0407(2) 0.0391(2) -0.00698(18) -0.00123(18) -0.01294(18)
Cl1A 0.123(5) 0.217(7) 0.105(4) -0.032(4) 0.062(4) -0.105(5)
Cl2A 0.297(14) 0.046(3) 0.099(5) -0.024(3) -0.100(7) -0.017(4)
Cl3A 0.077(3) 0.129(4) 0.099(3) -0.034(3) -0.042(2) -0.023(2)
Cl4A 0.063(3) 0.055(4) 0.061(4) 0.011(3) -0.020(3) 0.012(2)
Ga1B 0.0413(2) 0.0407(2) 0.0391(2) -0.00698(18) -0.00123(18) -0.01294(18)
Cl1B 0.087(6) 0.068(5) 0.044(4) -0.019(3) 0.013(4) -0.010(4)
Cl2B 0.093(7) 0.135(13) 0.088(9) -0.070(8) -0.018(6) 0.032(7)
Cl3B 0.080(7) 0.30(2) 0.145(12) -0.101(14) 0.023(8) -0.101(12)
Cl4B 0.090(6) 0.072(5) 0.073(5) -0.011(4) -0.035(4) 0.008(4)
Ga2 0.0387(2) 0.0489(3) 0.0456(3) -0.0042(2) 0.00282(19) -0.01091(19)
Cl5 0.0592(6) 0.0693(6) 0.0488(5) -0.0029(5) 0.0090(4) -0.0252(5)
Cl6 0.0445(5) 0.0938(8) 0.0639(7) -0.0070(6) -0.0074(5) -0.0019(5)
Cl7 0.0707(7) 0.0478(5) 0.0648(6) -0.0117(5) 0.0095(5) -0.0209(5)
Cl8 0.0524(5) 0.0573(5) 0.0562(6) -0.0183(4) 0.0003(4) -0.0111(4)
P1A 0.0414(5) 0.0337(4) 0.0573(6) -0.0090(4) 0.0079(4) -0.0109(4)
P2A 0.0503(5) 0.0315(4) 0.0449(5) -0.0119(4) 0.0127(4) -0.0149(4)
N1A 0.0416(16) 0.0328(14) 0.0547(18) -0.0150(13) 0.0067(13) -0.0138(12)
N2A 0.0477(18) 0.0334(15) 0.0571(19) -0.0089(14) 0.0142(15) -0.0117(13)
N3A 0.0441(17) 0.0358(16) 0.074(2) -0.0086(15) -0.0011(16) -0.0128(14)
N4A 0.0398(17) 0.0361(16) 0.066(2) -0.0054(15) -0.0073(15) -0.0067(14)
N5A 0.0481(19) 0.0391(17) 0.096(3) -0.0108(18) -0.0077(18) -0.0166(16)
C1A 0.0357(18) 0.0347(18) 0.078(3) -0.0248(18) 0.0105(18) -0.0147(15)
C2A 0.073(3) 0.057(3) 0.092(4) -0.035(3) 0.031(3) -0.019(2)
C3A 0.064(4) 0.075(4) 0.176(7) -0.071(4) 0.058(4) -0.026(3)
C4A 0.043(3) 0.061(3) 0.205(8) -0.058(4) -0.007(4) -0.012(2)
C5A 0.046(3) 0.069(3) 0.150(5) -0.054(3) -0.029(3) 0.000(2)
C6A 0.045(2) 0.056(2) 0.088(3) -0.034(2) -0.011(2) -0.0086(18)
C7A 0.048(2) 0.0318(17) 0.064(2) -0.0055(17) 0.0159(18) -0.0117(15)
C8A 0.058(3) 0.043(2) 0.072(3) 0.002(2) 0.025(2) -0.0072(19)
C9A 0.053(3) 0.048(2) 0.093(4) -0.006(2) 0.025(2) -0.010(2)
C10A 0.051(3) 0.045(2) 0.099(4) -0.006(2) 0.000(2) -0.0117(19)
C11A 0.064(3) 0.050(2) 0.070(3) -0.006(2) -0.004(2) -0.020(2)
C12A 0.056(2) 0.042(2) 0.060(2) -0.0099(18) 0.0064(19) -0.0165(18)
C13A 0.0430(19) 0.0406(18) 0.0434(19) -0.0167(15) 0.0083(15) -0.0134(15)
C14A 0.068(3) 0.048(2) 0.053(2) -0.0185(18) 0.008(2) -0.0214(19)
C15A 0.078(3) 0.069(3) 0.041(2) -0.022(2) 0.003(2) -0.010(2)
C16A 0.050(2) 0.086(3) 0.043(2) -0.012(2) 0.0096(18) -0.022(2)
C17A 0.073(3) 0.083(3) 0.051(2) -0.009(2) 0.006(2) -0.049(3)
C18A 0.076(3) 0.058(2) 0.045(2) -0.0137(19) 0.009(2) -0.037(2)
C19A 0.085(3) 0.0343(18) 0.0389(19) -0.0112(15) 0.0122(19) -0.0237(19)
C20A 0.139(5) 0.037(2) 0.046(2) -0.0132(19) 0.008(3) 0.006(2)
C21A 0.266(11) 0.043(3) 0.054(3) -0.019(2) -0.017(5) 0.011(5)
C22A 0.298(12) 0.043(3) 0.045(3) -0.012(2) -0.031(5) -0.049(5)
C23A 0.154(6) 0.069(3) 0.052(3) -0.004(2) -0.017(3) -0.065(4)
C24A 0.098(4) 0.060(3) 0.046(2) -0.018(2) 0.007(2) -0.046(3)
C25A 0.045(2) 0.0326(17) 0.061(2) -0.0028(17) 0.0008(18) -0.0130(15)
C26A 0.049(2) 0.040(2) 0.071(3) -0.0108(19) 0.000(2) -0.0081(17)
C27A 0.072(3) 0.051(2) 0.071(3) -0.015(2) -0.008(2) -0.010(2)
C28A 0.078(3) 0.055(3) 0.072(3) -0.005(2) -0.019(3) -0.018(2)
C29A 0.049(2) 0.052(2) 0.093(4) 0.000(2) -0.017(2) -0.011(2)
C30A 0.043(2) 0.045(2) 0.078(3) -0.009(2) 0.007(2) -0.0106(17)
C31A 0.056(2) 0.0353(19) 0.059(2) -0.0014(17) 0.0083(19) -0.0104(17)
C32A 0.073(3) 0.051(2) 0.054(3) 0.001(2) 0.009(2) -0.016(2)
C33A 0.108(4) 0.074(3) 0.052(3) 0.000(2) 0.017(3) -0.033(3)
C34A 0.122(5) 0.083(4) 0.060(3) -0.008(3) 0.039(3) -0.028(4)
C35A 0.082(4) 0.074(3) 0.079(4) -0.005(3) 0.028(3) -0.032(3)
C36A 0.069(3) 0.046(2) 0.070(3) -0.007(2) 0.023(2) -0.020(2)
C10B 0.076(3) 0.074(3) 0.108(5) -0.043(3) -0.042(3) -0.005(3)
C11B 0.087(4) 0.095(4) 0.065(3) -0.033(3) -0.022(3) -0.003(3)
C12B 0.061(3) 0.070(3) 0.054(3) -0.008(2) -0.012(2) -0.020(2)
C13B 0.0335(18) 0.0410(19) 0.065(2) -0.0080(18) -0.0003(17) -0.0090(15)
C14B 0.051(2) 0.054(2) 0.091(3) -0.016(2) 0.011(2) -0.021(2)
C15B 0.066(3) 0.069(3) 0.116(4) -0.027(3) 0.028(3) -0.035(3)
C16B 0.046(2) 0.095(4) 0.081(3) -0.030(3) 0.013(2) -0.034(2)
C17B 0.045(2) 0.072(3) 0.074(3) -0.028(2) 0.002(2) -0.010(2)
C18B 0.046(2) 0.054(2) 0.073(3) -0.016(2) 0.009(2) -0.0151(18)
C19B 0.0416(19) 0.0364(17) 0.050(2) -0.0098(16) -0.0143(16) -0.0083(15)
C20B 0.042(2) 0.0365(18) 0.054(2) -0.0072(16) -0.0062(17) -0.0055(15)
C21B 0.063(3) 0.042(2) 0.049(2) 0.0006(17) -0.0037(19) 0.0006(18)
C22B 0.074(3) 0.066(3) 0.048(2) -0.005(2) -0.017(2) 0.009(2)
C23B 0.053(3) 0.077(3) 0.074(3) -0.021(3) -0.032(2) 0.004(2)
C24B 0.045(2) 0.060(2) 0.069(3) -0.018(2) -0.016(2) -0.0111(19)
C25B 0.061(3) 0.037(2) 0.062(3) 0.0068(18) -0.009(2) -0.0029(18)
C26B 0.089(4) 0.048(2) 0.079(3) 0.000(2) 0.003(3) -0.013(2)
C27B 0.130(6) 0.066(3) 0.085(4) 0.016(3) 0.024(4) -0.022(4)
C28B 0.160(7) 0.102(5) 0.081(4) 0.008(4) -0.051(5) -0.029(5)
C29B 0.141(6) 0.090(4) 0.075(4) 0.011(3) -0.051(4) -0.018(4)
C30B 0.081(3) 0.062(3) 0.069(3) 0.003(2) -0.037(3) -0.007(2)
C31B 0.0363(19) 0.044(2) 0.075(3) -0.0162(19) 0.0022(18) -0.0146(16)
C32B 0.052(2) 0.045(2) 0.075(3) -0.019(2) 0.012(2) -0.0129(18)
C33B 0.083(3) 0.059(3) 0.088(3) -0.031(3) 0.030(3) -0.032(3)
C34B 0.049(3) 0.084(4) 0.133(5) -0.058(4) 0.029(3) -0.034(3)
C35B 0.038(2) 0.081(4) 0.132(5) -0.037(4) 0.004(3) -0.016(2)
C36B 0.040(2) 0.066(3) 0.101(4) -0.020(3) -0.006(2) -0.010(2)
P1B 0.0351(5) 0.0341(4) 0.0626(6) -0.0013(4) -0.0052(4) -0.0087(4)
P2B 0.0358(5) 0.0325(4) 0.0553(6) -0.0060(4) -0.0095(4) -0.0093(3)
N1B 0.0383(16) 0.0367(15) 0.064(2) -0.0119(14) -0.0075(14) -0.0098(13)
N2B 0.0467(17) 0.0319(14) 0.0466(17) -0.0014(13) -0.0148(14) -0.0086(12)
N3B 0.0447(18) 0.0382(17) 0.072(2) -0.0112(16) -0.0006(17) -0.0072(14)
N4B 0.0417(19) 0.0413(18) 0.100(3) -0.019(2) 0.000(2) -0.0060(15)
N5B 0.073(3) 0.086(3) 0.126(4) -0.056(3) 0.026(3) -0.012(2)
C1B 0.045(2) 0.0375(19) 0.074(3) -0.0202(19) -0.0103(19) -0.0079(16)
C2B 0.045(2) 0.042(2) 0.089(3) -0.024(2) -0.009(2) -0.0069(17)
C3B 0.063(3) 0.054(3) 0.109(4) -0.043(3) -0.001(3) -0.017(2)
C4B 0.081(3) 0.079(3) 0.096(4) -0.049(3) -0.006(3) -0.020(3)
C5B 0.082(3) 0.074(3) 0.077(3) -0.035(3) -0.003(3) -0.017(3)
C6B 0.064(3) 0.052(2) 0.073(3) -0.022(2) -0.009(2) -0.015(2)
C7B 0.045(2) 0.0370(18) 0.053(2) -0.0038(16) -0.0199(17) -0.0099(15)
C8B 0.047(2) 0.0392(19) 0.065(3) -0.0045(18) -0.0135(18) -0.0141(16)
C9B 0.057(3) 0.047(2) 0.102(4) -0.015(2) -0.028(3) -0.016(2)
O1S 0.096(3) 0.096(3) 0.125(4) -0.053(3) 0.007(3) -0.023(2)
C1S 0.148(8) 0.130(7) 0.262(14) -0.096(8) 0.003(8) 0.015(6)
C2S 0.107(6) 0.123(6) 0.139(7) -0.053(5) -0.018(5) -0.005(5)
C3S 0.110(5) 0.084(4) 0.096(4) -0.036(3) 0.011(4) -0.034(3)
C4S 0.120(6) 0.126(6) 0.123(6) -0.070(5) -0.003(5) 0.005(5)

loop_
_atom_type_symbol
_atom_type_description
_atom_type_scat_dispersion_real
_atom_type_scat_dispersion_imag
_atom_type_scat_source
C C 0.0181 0.0091 'International Tables Vol C Tables 4.2.6.8 and 6.1.1.4'
H H 0.0000 0.0000 'International Tables Vol C Tables 4.2.6.8 and 6.1.1.4'
N N 0.0311 0.0180 'International Tables Vol C Tables 4.2.6.8 and 6.1.1.4'
P P 0.2955 0.4335 'International Tables Vol C Tables 4.2.6.8 and 6.1.1.4'
Cl Cl 0.3639 0.7018 'International Tables Vol C Tables 4.2.6.8 and 6.1.1.4'
Ga Ga -1.2846 0.7763 'International Tables Vol C Tables 4.2.6.8 and 6.1.1.4'
O O 0.0492 0.0322 'International Tables Vol C Tables 4.2.6.8 and 6.1.1.4'

loop_
_geom_angle_atom_site_label_1
_geom_angle_atom_site_label_2
_geom_angle_atom_site_label_3
_geom_angle
_geom_angle_site_symmetry_1
_geom_angle_site_symmetry_3
_geom_angle_publ_flag
Cl3 Ga1 Cl2 113.61(14) . . ?
Cl3 Ga1 Cl4 107.4(2) . . ?
Cl2 Ga1 Cl4 107.5(2) . . ?
Cl3 Ga1 Cl1 106.53(11) . . ?
Cl2 Ga1 Cl1 107.50(15) . . ?
Cl4 Ga1 Cl1 114.5(3) . . ?
Cl1A Ga1A Cl3A 111.1(2) . . ?
Cl1A Ga1A Cl4A 112.9(3) . . ?
Cl3A Ga1A Cl4A 110.9(3) . . ?
Cl1A Ga1A Cl2A 105.8(3) . . ?
Cl3A Ga1A Cl2A 109.1(3) . . ?
Cl4A Ga1A Cl2A 106.6(3) . . ?
Cl3B Ga1B Cl4B 109.9(5) . . ?
Cl3B Ga1B Cl2B 111.1(5) . . ?
Cl4B Ga1B Cl2B 111.2(4) . . ?
Cl3B Ga1B Cl1B 107.2(4) . . ?
Cl4B Ga1B Cl1B 110.0(3) . . ?
Cl2B Ga1B Cl1B 107.4(4) . . ?
Cl6 Ga2 Cl8 109.41(5) . . ?
Cl6 Ga2 Cl7 111.70(5) . . ?
Cl8 Ga2 Cl7 109.78(4) . . ?
Cl6 Ga2 Cl5 110.32(5) . . ?
Cl8 Ga2 Cl5 108.76(5) . . ?
Cl7 Ga2 Cl5 106.81(5) . . ?
N1A P1A C25A 122.86(17) . . ?
N1A P1A N3A 87.92(14) . . ?
C25A P1A N3A 95.95(17) . . ?
N1A P1A C31A 120.42(19) . . ?
C25A P1A C31A 115.9(2) . . ?
N3A P1A C31A 95.50(17) . . ?
N1A P1A N2A 75.67(13) . . ?
C25A P1A N2A 92.35(15) . . ?
N3A P1A N2A 163.57(15) . . ?
C31A P1A N2A 93.58(15) . . ?
N1A P1A P2A 38.26(9) . . ?
C25A P1A P2A 111.60(12) . . ?
N3A P1A P2A 126.18(11) . . ?
C31A P1A P2A 110.84(14) . . ?
N2A P1A P2A 37.41(9) . . ?
N2A P2A N1A 87.06(15) . . ?
N2A P2A C19A 116.50(19) . . ?
N1A P2A C19A 113.20(17) . . ?
N2A P2A C13A 118.53(17) . . ?
N1A P2A C13A 112.49(16) . . ?
C19A P2A C13A 107.87(17) . . ?
N2A P2A P1A 47.64(11) . . ?
N1A P2A P1A 39.42(10) . . ?
C19A P2A P1A 124.98(13) . . ?
C13A P2A P1A 126.05(12) . . ?
C1A N1A P2A 125.7(2) . . ?
C1A N1A P1A 131.5(2) . . ?
P2A N1A P1A 102.31(16) . . ?
C7A N2A P2A 131.4(2) . . ?
C7A N2A P1A 132.1(3) . . ?
P2A N2A P1A 94.95(15) . . ?
N4A N3A P1A 119.2(3) . . ?
N5A N4A N3A 174.7(4) . . ?
C2A C1A C6A 120.7(4) . . ?
C2A C1A N1A 119.1(4) . . ?
C6A C1A N1A 120.1(4) . . ?
C1A C2A C3A 118.2(6) . . ?
C1A C2A H2AA 120.9 . . ?
C3A C2A H2AA 120.9 . . ?
C4A C3A C2A 120.6(6) . . ?
C4A C3A H3AA 119.7 . . ?
C2A C3A H3AA 119.7 . . ?
C5A C4A C3A 120.7(5) . . ?
C5A C4A H4AA 119.6 . . ?
C3A C4A H4AA 119.6 . . ?
C4A C5A C6A 120.0(6) . . ?
C4A C5A H5AA 120.0 . . ?
C6A C5A H5AA 120.0 . . ?
C5A C6A C1A 119.8(5) . . ?
C5A C6A H6AA 120.1 . . ?
C1A C6A H6AA 120.1 . . ?
C12A C7A C8A 119.1(4) . . ?
C12A C7A N2A 121.7(4) . . ?
C8A C7A N2A 119.1(4) . . ?
C9A C8A C7A 119.3(4) . . ?
C9A C8A H8AA 120.4 . . ?
C7A C8A H8AA 120.4 . . ?
C10A C9A C8A 121.5(4) . . ?
C10A C9A H9AA 119.2 . . ?
C8A C9A H9AA 119.2 . . ?
C9A C10A C11A 119.4(4) . . ?
C9A C10A H10A 120.3 . . ?
C11A C10A H10A 120.3 . . ?
C12A C11A C10A 120.1(4) . . ?
C12A C11A H11A 120.0 . . ?
C10A C11A H11A 120.0 . . ?
C7A C12A C11A 120.6(4) . . ?
C7A C12A H12A 119.7 . . ?
C11A C12A H12A 119.7 . . ?
C14A C13A C18A 120.0(3) . . ?
C14A C13A P2A 119.1(3) . . ?
C18A C13A P2A 120.9(3) . . ?
C15A C14A C13A 119.9(4) . . ?
C15A C14A H14A 120.0 . . ?
C13A C14A H14A 120.0 . . ?
C14A C15A C16A 119.5(4) . . ?
C14A C15A H15A 120.2 . . ?
C16A C15A H15A 120.2 . . ?
C17A C16A C15A 120.7(4) . . ?
C17A C16A H16A 119.7 . . ?
C15A C16A H16A 119.7 . . ?
C16A C17A C18A 120.0(4) . . ?
C16A C17A H17A 120.0 . . ?
C18A C17A H17A 120.0 . . ?
C17A C18A C13A 119.8(4) . . ?
C17A C18A H18A 120.1 . . ?
C13A C18A H18A 120.1 . . ?
C20A C19A C24A 120.1(4) . . ?
C20A C19A P2A 119.1(4) . . ?
C24A C19A P2A 120.8(3) . . ?
C21A C20A C19A 119.6(7) . . ?
C21A C20A H20A 120.2 . . ?
C19A C20A H20A 120.2 . . ?
C22A C21A C20A 121.2(7) . . ?
C22A C21A H21A 119.4 . . ?
C20A C21A H21A 119.4 . . ?
C21A C22A C23A 121.0(6) . . ?
C21A C22A H22A 119.5 . . ?
C23A C22A H22A 119.5 . . ?
C22A C23A C24A 119.2(7) . . ?
C22A C23A H23A 120.4 . . ?
C24A C23A H23A 120.4 . . ?
C19A C24A C23A 118.9(5) . . ?
C19A C24A H24A 120.5 . . ?
C23A C24A H24A 120.5 . . ?
C26A C25A C30A 119.3(4) . . ?
C26A C25A P1A 119.1(3) . . ?
C30A C25A P1A 121.6(3) . . ?
C25A C26A C27A 120.4(4) . . ?
C25A C26A H26A 119.8 . . ?
C27A C26A H26A 119.8 . . ?
C28A C27A C26A 120.3(5) . . ?
C28A C27A H27A 119.8 . . ?
C26A C27A H27A 119.8 . . ?
C27A C28A C29A 119.8(5) . . ?
C27A C28A H28A 120.1 . . ?
C29A C28A H28A 120.1 . . ?
C28A C29A C30A 120.5(4) . . ?
C28A C29A H29A 119.8 . . ?
C30A C29A H29A 119.8 . . ?
C29A C30A C25A 119.7(5) . . ?
C29A C30A H30A 120.2 . . ?
C25A C30A H30A 120.2 . . ?
C36A C31A C32A 119.7(4) . . ?
C36A C31A P1A 121.2(4) . . ?
C32A C31A P1A 119.1(3) . . ?
C33A C32A C31A 121.0(5) . . ?
C33A C32A H32A 119.5 . . ?
C31A C32A H32A 119.5 . . ?
C32A C33A C34A 119.0(6) . . ?
C32A C33A H33A 120.5 . . ?
C34A C33A H33A 120.5 . . ?
C33A C34A C35A 120.3(5) . . ?
C33A C34A H34A 119.9 . . ?
C35A C34A H34A 119.9 . . ?
C36A C35A C34A 121.2(5) . . ?
C36A C35A H35A 119.4 . . ?
C34A C35A H35A 119.4 . . ?
C35A C36A C31A 118.8(5) . . ?
C35A C36A H36A 120.6 . . ?
C31A C36A H36A 120.6 . . ?
C9B C10B C11B 119.8(5) . . ?
C9B C10B H10B 120.1 . . ?
C11B C10B H10B 120.1 . . ?
C10B C11B C12B 120.9(5) . . ?
C10B C11B H11B 119.5 . . ?
C12B C11B H11B 119.5 . . ?
C7B C12B C11B 119.0(5) . . ?
C7B C12B H12B 120.5 . . ?
C11B C12B H12B 120.5 . . ?
C14B C13B C18B 119.5(4) . . ?
C14B C13B P2B 122.0(3) . . ?
C18B C13B P2B 118.5(3) . . ?
C13B C14B C15B 119.9(4) . . ?
C13B C14B H14B 120.0 . . ?
C15B C14B H14B 120.0 . . ?
C16B C15B C14B 120.2(5) . . ?
C16B C15B H15B 119.9 . . ?
C14B C15B H15B 119.9 . . ?
C15B C16B C17B 120.9(4) . . ?
C15B C16B H16B 119.6 . . ?
C17B C16B H16B 119.6 . . ?
C18B C17B C16B 119.0(4) . . ?
C18B C17B H17B 120.5 . . ?
C16B C17B H17B 120.5 . . ?
C17B C18B C13B 120.4(4) . . ?
C17B C18B H18B 119.8 . . ?
C13B C18B H18B 119.8 . . ?
C20B C19B C24B 119.6(3) . . ?
C20B C19B P2B 121.3(3) . . ?
C24B C19B P2B 119.1(3) . . ?
C19B C20B C21B 120.1(4) . . ?
C19B C20B H20B 120.0 . . ?
C21B C20B H20B 120.0 . . ?
C22B C21B C20B 119.9(4) . . ?
C22B C21B H21B 120.0 . . ?
C20B C21B H21B 120.0 . . ?
C21B C22B C23B 121.0(4) . . ?
C21B C22B H22B 119.5 . . ?
C23B C22B H22B 119.5 . . ?
C22B C23B C24B 120.3(4) . . ?
C22B C23B H23B 119.8 . . ?
C24B C23B H23B 119.8 . . ?
C23B C24B C19B 119.1(4) . . ?
C23B C24B H24B 120.4 . . ?
C19B C24B H24B 120.4 . . ?
C26B C25B C30B 120.1(5) . . ?
C26B C25B P1B 121.3(4) . . ?
C30B C25B P1B 118.6(3) . . ?
C25B C26B C27B 117.8(6) . . ?
C25B C26B H26B 121.1 . . ?
C27B C26B H26B 121.1 . . ?
C28B C27B C26B 118.2(6) . . ?
C28B C27B H27B 120.9 . . ?
C26B C27B H27B 120.9 . . ?
C29B C28B C27B 123.3(6) . . ?
C29B C28B H28B 118.3 . . ?
C27B C28B H28B 118.3 . . ?
C28B C29B C30B 119.5(7) . . ?
C28B C29B H29B 120.2 . . ?
C30B C29B H29B 120.2 . . ?
C29B C30B C25B 121.0(6) . . ?
C29B C30B H30B 119.5 . . ?
C25B C30B H30B 119.5 . . ?
C32B C31B C36B 120.6(4) . . ?
C32B C31B P1B 122.6(3) . . ?
C36B C31B P1B 116.5(3) . . ?
C31B C32B C33B 119.3(4) . . ?
C31B C32B H32B 120.4 . . ?
C33B C32B H32B 120.4 . . ?
C34B C33B C32B 118.8(5) . . ?
C34B C33B H33B 120.6 . . ?
C32B C33B H33B 120.6 . . ?
C35B C34B C33B 121.8(4) . . ?
C35B C34B H34B 119.1 . . ?
C33B C34B H34B 119.1 . . ?
C34B C35B C36B 120.0(5) . . ?
C34B C35B H35B 120.0 . . ?
C36B C35B H35B 120.0 . . ?
C35B C36B C31B 119.5(5) . . ?
C35B C36B H36B 120.3 . . ?
C31B C36B H36B 120.3 . . ?
N1B P1B N3B 92.62(15) . . ?
N1B P1B C31B 121.74(18) . . ?
N3B P1B C31B 94.85(18) . . ?
N1B P1B C25B 120.78(19) . . ?
N3B P1B C25B 90.47(19) . . ?
C31B P1B C25B 116.8(2) . . ?
N1B P1B N2B 75.56(13) . . ?
N3B P1B N2B 167.43(15) . . ?
C31B P1B N2B 95.06(16) . . ?
C25B P1B N2B 91.95(17) . . ?
N1B P1B P2B 38.51(11) . . ?
N3B P1B P2B 130.33(12) . . ?
C31B P1B P2B 116.24(13) . . ?
C25B P1B P2B 106.40(15) . . ?
N2B P1B P2B 37.39(9) . . ?
N2B P2B N1B 87.40(15) . . ?
N2B P2B C19B 116.50(16) . . ?
N1B P2B C19B 116.69(17) . . ?
N2B P2B C13B 117.89(18) . . ?
N1B P2B C13B 111.52(17) . . ?
C19B P2B C13B 106.35(18) . . ?
N2B P2B P1B 47.83(11) . . ?
N1B P2B P1B 39.99(11) . . ?
C19B P2B P1B 132.93(14) . . ?
C13B P2B P1B 120.07(12) . . ?
C1B N1B P2B 129.0(2) . . ?
C1B N1B P1B 126.5(3) . . ?
P2B N1B P1B 101.50(17) . . ?
C7B N2B P2B 128.6(3) . . ?
C7B N2B P1B 134.1(2) . . ?
P2B N2B P1B 94.78(15) . . ?
N4B N3B P1B 122.6(3) . . ?
N5B N4B N3B 175.0(5) . . ?
C2B C1B C6B 119.9(4) . . ?
C2B C1B N1B 120.6(4) . . ?
C6B C1B N1B 119.4(3) . . ?
C1B C2B C3B 119.2(5) . . ?
C1B C2B H2BA 120.4 . . ?
C3B C2B H2BA 120.4 . . ?
C4B C3B C2B 120.9(4) . . ?
C4B C3B H3BA 119.5 . . ?
C2B C3B H3BA 119.5 . . ?
C3B C4B C5B 120.5(5) . . ?
C3B C4B H4BA 119.8 . . ?
C5B C4B H4BA 119.8 . . ?
C4B C5B C6B 118.8(5) . . ?
C4B C5B H5BA 120.6 . . ?
C6B C5B H5BA 120.6 . . ?
C5B C6B C1B 120.7(4) . . ?
C5B C6B H6BA 119.7 . . ?
C1B C6B H6BA 119.7 . . ?
C12B C7B C8B 119.8(4) . . ?
C12B C7B N2B 122.2(3) . . ?
C8B C7B N2B 118.0(4) . . ?
C9B C8B C7B 119.5(4) . . ?
C9B C8B H8BA 120.2 . . ?
C7B C8B H8BA 120.2 . . ?
C10B C9B C8B 120.9(5) . . ?
C10B C9B H9BA 119.6 . . ?
C8B C9B H9BA 119.6 . . ?
C2S O1S C3S 115.3(5) . . ?
C2S C1S H1SA 109.5 . . ?
C2S C1S H1SB 109.5 . . ?
H1SA C1S H1SB 109.5 . . ?
C2S C1S H1SC 109.5 . . ?
H1SA C1S H1SC 109.5 . . ?
H1SB C1S H1SC 109.5 . . ?
O1S C2S C1S 112.8(7) . . ?
O1S C2S H2SA 109.0 . . ?
C1S C2S H2SA 109.0 . . ?
O1S C2S H2SB 109.0 . . ?
C1S C2S H2SB 109.0 . . ?
H2SA C2S H2SB 107.8 . . ?
O1S C3S C4S 110.7(5) . . ?
O1S C3S H3SA 109.5 . . ?
C4S C3S H3SA 109.5 . . ?
O1S C3S H3SB 109.5 . . ?
C4S C3S H3SB 109.5 . . ?
H3SA C3S H3SB 108.1 . . ?
C3S C4S H4SA 109.5 . . ?
C3S C4S H4SB 109.5 . . ?
H4SA C4S H4SB 109.5 . . ?
C3S C4S H4SC 109.5 . . ?
H4SA C4S H4SC 109.5 . . ?
H4SB C4S H4SC 109.5 . . ?

loop_
_geom_bond_atom_site_label_1
_geom_bond_atom_site_label_2
_geom_bond_distance
_geom_bond_site_symmetry_2
_geom_bond_publ_flag
Ga1 Cl3 2.105(2) . ?
Ga1 Cl2 2.130(2) . ?
Ga1 Cl4 2.158(4) . ?
Ga1 Cl1 2.198(2) . ?
Ga1A Cl1A 2.087(4) . ?
Ga1A Cl3A 2.134(3) . ?
Ga1A Cl4A 2.160(4) . ?
Ga1A Cl2A 2.219(4) . ?
Ga1B Cl3B 2.131(6) . ?
Ga1B Cl4B 2.133(5) . ?
Ga1B Cl2B 2.177(6) . ?
Ga1B Cl1B 2.214(5) . ?
Ga2 Cl6 2.1647(11) . ?
Ga2 Cl8 2.1750(11) . ?
Ga2 Cl7 2.1806(11) . ?
Ga2 Cl5 2.1841(11) . ?
P1A N1A 1.710(3) . ?
P1A C25A 1.803(4) . ?
P1A N3A 1.805(3) . ?
P1A C31A 1.809(4) . ?
P1A N2A 1.951(3) . ?
P1A P2A 2.6307(12) . ?
P2A N2A 1.604(3) . ?
P2A N1A 1.668(3) . ?
P2A C19A 1.777(4) . ?
P2A C13A 1.785(4) . ?
N1A C1A 1.442(5) . ?
N2A C7A 1.423(5) . ?
N3A N4A 1.228(4) . ?
N4A N5A 1.131(4) . ?
C1A C2A 1.379(6) . ?
C1A C6A 1.387(6) . ?
C2A C3A 1.401(8) . ?
C2A H2AA 0.9500 . ?
C3A C4A 1.369(10) . ?
C3A H3AA 0.9500 . ?
C4A C5A 1.360(9) . ?
C4A H4AA 0.9500 . ?
C5A C6A 1.380(6) . ?
C5A H5AA 0.9500 . ?
C6A H6AA 0.9500 . ?
C7A C12A 1.377(6) . ?
C7A C8A 1.401(6) . ?
C8A C9A 1.384(6) . ?
C8A H8AA 0.9500 . ?
C9A C10A 1.360(7) . ?
C9A H9AA 0.9500 . ?
C10A C11A 1.386(7) . ?
C10A H10A 0.9500 . ?
C11A C12A 1.385(6) . ?
C11A H11A 0.9500 . ?
C12A H12A 0.9500 . ?
C13A C14A 1.383(5) . ?
C13A C18A 1.393(5) . ?
C14A C15A 1.377(6) . ?
C14A H14A 0.9500 . ?
C15A C16A 1.391(6) . ?
C15A H15A 0.9500 . ?
C16A C17A 1.369(7) . ?
C16A H16A 0.9500 . ?
C17A C18A 1.374(6) . ?
C17A H17A 0.9500 . ?
C18A H18A 0.9500 . ?
C19A C20A 1.390(6) . ?
C19A C24A 1.396(7) . ?
C20A C21A 1.365(9) . ?
C20A H20A 0.9500 . ?
C21A C22A 1.347(12) . ?
C21A H21A 0.9500 . ?
C22A C23A 1.388(11) . ?
C22A H22A 0.9500 . ?
C23A C24A 1.399(6) . ?
C23A H23A 0.9500 . ?
C24A H24A 0.9500 . ?
C25A C26A 1.379(6) . ?
C25A C30A 1.402(6) . ?
C26A C27A 1.389(6) . ?
C26A H26A 0.9500 . ?
C27A C28A 1.375(7) . ?
C27A H27A 0.9500 . ?
C28A C29A 1.381(8) . ?
C28A H28A 0.9500 . ?
C29A C30A 1.387(7) . ?
C29A H29A 0.9500 . ?
C30A H30A 0.9500 . ?
C31A C36A 1.390(6) . ?
C31A C32A 1.411(7) . ?
C32A C33A 1.370(7) . ?
C32A H32A 0.9500 . ?
C33A C34A 1.388(8) . ?
C33A H33A 0.9500 . ?
C34A C35A 1.389(9) . ?
C34A H34A 0.9500 . ?
C35A C36A 1.382(7) . ?
C35A H35A 0.9500 . ?
C36A H36A 0.9500 . ?
C10B C9B 1.354(8) . ?
C10B C11B 1.370(8) . ?
C10B H10B 0.9500 . ?
C11B C12B 1.390(7) . ?
C11B H11B 0.9500 . ?
C12B C7B 1.382(6) . ?
C12B H12B 0.9500 . ?
C13B C14B 1.375(6) . ?
C13B C18B 1.386(6) . ?
C13B P2B 1.794(4) . ?
C14B C15B 1.377(7) . ?
C14B H14B 0.9500 . ?
C15B C16B 1.361(7) . ?
C15B H15B 0.9500 . ?
C16B C17B 1.379(7) . ?
C16B H16B 0.9500 . ?
C17B C18B 1.377(6) . ?
C17B H17B 0.9500 . ?
C18B H18B 0.9500 . ?
C19B C20B 1.381(5) . ?
C19B C24B 1.403(5) . ?
C19B P2B 1.774(3) . ?
C20B C21B 1.382(5) . ?
C20B H20B 0.9500 . ?
C21B C22B 1.361(6) . ?
C21B H21B 0.9500 . ?
C22B C23B 1.369(7) . ?
C22B H22B 0.9500 . ?
C23B C24B 1.378(6) . ?
C23B H23B 0.9500 . ?
C24B H24B 0.9500 . ?
C25B C26B 1.392(6) . ?
C25B C30B 1.397(7) . ?
C25B P1B 1.812(4) . ?
C26B C27B 1.442(8) . ?
C26B H26B 0.9500 . ?
C27B C28B 1.388(10) . ?
C27B H27B 0.9500 . ?
C28B C29B 1.326(10) . ?
C28B H28B 0.9500 . ?
C29B C30B 1.375(8) . ?
C29B H29B 0.9500 . ?
C30B H30B 0.9500 . ?
C31B C32B 1.380(6) . ?
C31B C36B 1.398(6) . ?
C31B P1B 1.805(4) . ?
C32B C33B 1.407(6) . ?
C32B H32B 0.9500 . ?
C33B C34B 1.382(8) . ?
C33B H33B 0.9500 . ?
C34B C35B 1.363(8) . ?
C34B H34B 0.9500 . ?
C35B C36B 1.378(7) . ?
C35B H35B 0.9500 . ?
C36B H36B 0.9500 . ?
P1B N1B 1.717(3) . ?
P1B N3B 1.785(3) . ?
P1B N2B 1.948(3) . ?
P1B P2B 2.6187(13) . ?
P2B N2B 1.596(3) . ?
P2B N1B 1.664(3) . ?
N1B C1B 1.458(5) . ?
N2B C7B 1.448(5) . ?
N3B N4B 1.217(6) . ?
N4B N5B 1.156(6) . ?
C1B C2B 1.373(5) . ?
C1B C6B 1.390(6) . ?
C2B C3B 1.396(7) . ?
C2B H2BA 0.9500 . ?
C3B C4B 1.365(8) . ?
C3B H3BA 0.9500 . ?
C4B C5B 1.384(7) . ?
C4B H4BA 0.9500 . ?
C5B C6B 1.389(6) . ?
C5B H5BA 0.9500 . ?
C6B H6BA 0.9500 . ?
C7B C8B 1.387(5) . ?
C8B C9B 1.385(6) . ?
C8B H8BA 0.9500 . ?
C9B H9BA 0.9500 . ?
O1S C2S 1.380(8) . ?
O1S C3S 1.408(7) . ?
C1S C2S 1.475(11) . ?
C1S H1SA 0.9800 . ?
C1S H1SB 0.9800 . ?
C1S H1SC 0.9800 . ?
C2S H2SA 0.9900 . ?
C2S H2SB 0.9900 . ?
C3S C4S 1.464(9) . ?
C3S H3SA 0.9900 . ?
C3S H3SB 0.9900 . ?
C4S H4SA 0.9800 . ?
C4S H4SB 0.9800 . ?
C4S H4SC 0.9800 . ?

loop_
_geom_torsion_atom_site_label_1
_geom_torsion_atom_site_label_2
_geom_torsion_atom_site_label_3
_geom_torsion_atom_site_label_4
_geom_torsion
_geom_torsion_site_symmetry_1
_geom_torsion_site_symmetry_2
_geom_torsion_site_symmetry_3
_geom_torsion_site_symmetry_4
_geom_torsion_publ_flag
N2A P2A N1A C1A -173.2(3) . . . . ?
C19A P2A N1A C1A -55.5(4) . . . . ?
C13A P2A N1A C1A 67.1(4) . . . . ?
P1A P2A N1A C1A -172.9(4) . . . . ?
N2A P2A N1A P1A -0.22(18) . . . . ?
C19A P2A N1A P1A 117.4(2) . . . . ?
C13A P2A N1A P1A -119.97(18) . . . . ?
C25A P1A N1A C1A -104.1(4) . . . . ?
N3A P1A N1A C1A -8.3(4) . . . . ?
C31A P1A N1A C1A 86.8(4) . . . . ?
N2A P1A N1A C1A 172.5(4) . . . . ?
P2A P1A N1A C1A 172.3(5) . . . . ?
C25A P1A N1A P2A 83.6(2) . . . . ?
N3A P1A N1A P2A 179.34(18) . . . . ?
C31A P1A N1A P2A -85.5(2) . . . . ?
N2A P1A N1A P2A 0.18(15) . . . . ?
N1A P2A N2A C7A -166.6(4) . . . . ?
C19A P2A N2A C7A 78.8(4) . . . . ?
C13A P2A N2A C7A -52.6(4) . . . . ?
P1A P2A N2A C7A -166.8(5) . . . . ?
N1A P2A N2A P1A 0.19(15) . . . . ?
C19A P2A N2A P1A -114.34(17) . . . . ?
C13A P2A N2A P1A 114.26(17) . . . . ?
N1A P1A N3A N4A -177.2(3) . . . . ?
C25A P1A N3A N4A -54.4(4) . . . . ?
C31A P1A N3A N4A 62.4(4) . . . . ?
N2A P1A N3A N4A -174.3(5) . . . . ?
P2A P1A N3A N4A -176.7(3) . . . . ?
P2A N1A C1A C2A -85.0(4) . . . . ?
P1A N1A C1A C2A 104.2(4) . . . . ?
P2A N1A C1A C6A 91.1(4) . . . . ?
P1A N1A C1A C6A -79.6(4) . . . . ?
C6A C1A C2A C3A -1.6(6) . . . . ?
N1A C1A C2A C3A 174.6(4) . . . . ?
C1A C2A C3A C4A 1.2(7) . . . . ?
C2A C3A C4A C5A 0.0(8) . . . . ?
C3A C4A C5A C6A -0.9(8) . . . . ?
C4A C5A C6A C1A 0.6(7) . . . . ?
C2A C1A C6A C5A 0.7(6) . . . . ?
N1A C1A C6A C5A -175.4(4) . . . . ?
P2A N2A C7A C12A 63.1(6) . . . . ?
P1A N2A C7A C12A -99.1(4) . . . . ?
P2A N2A C7A C8A -120.9(4) . . . . ?
P1A N2A C7A C8A 76.9(5) . . . . ?
C12A C7A C8A C9A -0.3(7) . . . . ?
N2A C7A C8A C9A -176.4(4) . . . . ?
C7A C8A C9A C10A -0.5(7) . . . . ?
C8A C9A C10A C11A 0.7(7) . . . . ?
C9A C10A C11A C12A 0.0(7) . . . . ?
C8A C7A C12A C11A 0.9(6) . . . . ?
N2A C7A C12A C11A 176.9(4) . . . . ?
C10A C11A C12A C7A -0.8(6) . . . . ?
N2A P2A C13A C14A -59.5(4) . . . . ?
N1A P2A C13A C14A 39.8(4) . . . . ?
C19A P2A C13A C14A 165.4(3) . . . . ?
P1A P2A C13A C14A -3.0(4) . . . . ?
N2A P2A C13A C18A 119.3(3) . . . . ?
N1A P2A C13A C18A -141.4(3) . . . . ?
C19A P2A C13A C18A -15.9(4) . . . . ?
P1A P2A C13A C18A 175.7(3) . . . . ?
C18A C13A C14A C15A 1.7(6) . . . . ?
P2A C13A C14A C15A -179.5(3) . . . . ?
C13A C14A C15A C16A -0.5(7) . . . . ?
C14A C15A C16A C17A -1.3(7) . . . . ?
C15A C16A C17A C18A 1.9(7) . . . . ?
C16A C17A C18A C13A -0.6(7) . . . . ?
C14A C13A C18A C17A -1.2(7) . . . . ?
P2A C13A C18A C17A -179.9(4) . . . . ?
N2A P2A C19A C20A -11.1(4) . . . . ?
N1A P2A C19A C20A -109.8(3) . . . . ?
C13A P2A C19A C20A 125.1(3) . . . . ?
P1A P2A C19A C20A -66.3(3) . . . . ?
N2A P2A C19A C24A 168.6(3) . . . . ?
N1A P2A C19A C24A 69.9(3) . . . . ?
C13A P2A C19A C24A -55.3(4) . . . . ?
P1A P2A C19A C24A 113.3(3) . . . . ?
C24A C19A C20A C21A 1.0(6) . . . . ?
P2A C19A C20A C21A -179.4(4) . . . . ?
C19A C20A C21A C22A -0.7(9) . . . . ?
C20A C21A C22A C23A 0.0(10) . . . . ?
C21A C22A C23A C24A 0.4(9) . . . . ?
C20A C19A C24A C23A -0.5(6) . . . . ?
P2A C19A C24A C23A 179.8(3) . . . . ?
C22A C23A C24A C19A -0.1(6) . . . . ?
N1A P1A C25A C26A 39.3(4) . . . . ?
N3A P1A C25A C26A -52.1(3) . . . . ?
C31A P1A C25A C26A -151.1(3) . . . . ?
N2A P1A C25A C26A 113.7(3) . . . . ?
P2A P1A C25A C26A 80.7(3) . . . . ?
N1A P1A C25A C30A -137.9(3) . . . . ?
N3A P1A C25A C30A 130.7(3) . . . . ?
C31A P1A C25A C30A 31.6(4) . . . . ?
N2A P1A C25A C30A -63.5(3) . . . . ?
P2A P1A C25A C30A -96.5(3) . . . . ?
C30A C25A C26A C27A 1.5(6) . . . . ?
P1A C25A C26A C27A -175.8(3) . . . . ?
C25A C26A C27A C28A -2.7(6) . . . . ?
C26A C27A C28A C29A 1.5(7) . . . . ?
C27A C28A C29A C30A 0.9(7) . . . . ?
C28A C29A C30A C25A -2.1(6) . . . . ?
C26A C25A C30A C29A 0.9(6) . . . . ?
P1A C25A C30A C29A 178.1(3) . . . . ?
N1A P1A C31A C36A -170.0(3) . . . . ?
C25A P1A C31A C36A 20.2(4) . . . . ?
N3A P1A C31A C36A -79.2(3) . . . . ?
N2A P1A C31A C36A 114.5(3) . . . . ?
P2A P1A C31A C36A 148.7(3) . . . . ?
N1A P1A C31A C32A 10.6(4) . . . . ?
C25A P1A C31A C32A -159.2(3) . . . . ?
N3A P1A C31A C32A 101.4(3) . . . . ?
N2A P1A C31A C32A -64.9(3) . . . . ?
P2A P1A C31A C32A -30.8(3) . . . . ?
C36A C31A C32A C33A -1.3(6) . . . . ?
P1A C31A C32A C33A 178.1(4) . . . . ?
C31A C32A C33A C34A -1.3(7) . . . . ?
C32A C33A C34A C35A 3.5(8) . . . . ?
C33A C34A C35A C36A -3.0(9) . . . . ?
C34A C35A C36A C31A 0.3(8) . . . . ?
C32A C31A C36A C35A 1.8(6) . . . . ?
P1A C31A C36A C35A -177.6(4) . . . . ?
C9B C10B C11B C12B -0.1(8) . . . . ?
C10B C11B C12B C7B 0.8(7) . . . . ?
C18B C13B C14B C15B 2.6(7) . . . . ?
P2B C13B C14B C15B -175.7(4) . . . . ?
C13B C14B C15B C16B -1.5(9) . . . . ?
C14B C15B C16B C17B -0.8(9) . . . . ?
C15B C16B C17B C18B 2.0(8) . . . . ?
C16B C17B C18B C13B -0.8(7) . . . . ?
C14B C13B C18B C17B -1.4(7) . . . . ?
P2B C13B C18B C17B 176.9(3) . . . . ?
C24B C19B C20B C21B 0.5(6) . . . . ?
P2B C19B C20B C21B -177.0(3) . . . . ?
C19B C20B C21B C22B -0.1(6) . . . . ?
C20B C21B C22B C23B -0.9(7) . . . . ?
C21B C22B C23B C24B 1.4(8) . . . . ?
C22B C23B C24B C19B -1.0(7) . . . . ?
C20B C19B C24B C23B 0.0(6) . . . . ?
P2B C19B C24B C23B 177.6(4) . . . . ?
C30B C25B C26B C27B -0.8(7) . . . . ?
P1B C25B C26B C27B 179.1(4) . . . . ?
C25B C26B C27B C28B 0.8(9) . . . . ?
C26B C27B C28B C29B -0.1(12) . . . . ?
C27B C28B C29B C30B -0.7(13) . . . . ?
C28B C29B C30B C25B 0.7(11) . . . . ?
C26B C25B C30B C29B 0.1(8) . . . . ?
P1B C25B C30B C29B -179.9(5) . . . . ?
C36B C31B C32B C33B -0.9(7) . . . . ?
P1B C31B C32B C33B -174.4(3) . . . . ?
C31B C32B C33B C34B 0.1(7) . . . . ?
C32B C33B C34B C35B 0.2(8) . . . . ?
C33B C34B C35B C36B 0.2(9) . . . . ?
C34B C35B C36B C31B -0.9(8) . . . . ?
C32B C31B C36B C35B 1.3(7) . . . . ?
P1B C31B C36B C35B 175.2(4) . . . . ?
C32B C31B P1B N1B 25.5(4) . . . . ?
C36B C31B P1B N1B -148.3(3) . . . . ?
C32B C31B P1B N3B 121.6(4) . . . . ?
C36B C31B P1B N3B -52.2(4) . . . . ?
C32B C31B P1B C25B -145.4(4) . . . . ?
C36B C31B P1B C25B 40.8(4) . . . . ?
C32B C31B P1B N2B -50.7(4) . . . . ?
C36B C31B P1B N2B 135.5(4) . . . . ?
C32B C31B P1B P2B -18.4(4) . . . . ?
C36B C31B P1B P2B 167.8(3) . . . . ?
C26B C25B P1B N1B 42.0(5) . . . . ?
C30B C25B P1B N1B -138.1(4) . . . . ?
C26B C25B P1B N3B -51.3(4) . . . . ?
C30B C25B P1B N3B 128.6(4) . . . . ?
C26B C25B P1B C31B -147.0(4) . . . . ?
C30B C25B P1B C31B 32.9(5) . . . . ?
C26B C25B P1B N2B 116.3(4) . . . . ?
C30B C25B P1B N2B -63.7(4) . . . . ?
C26B C25B P1B P2B 81.3(4) . . . . ?
C30B C25B P1B P2B -98.8(4) . . . . ?
C20B C19B P2B N2B 8.2(4) . . . . ?
C24B C19B P2B N2B -169.3(3) . . . . ?
C20B C19B P2B N1B -93.0(3) . . . . ?
C24B C19B P2B N1B 89.5(4) . . . . ?
C20B C19B P2B C13B 141.9(3) . . . . ?
C24B C19B P2B C13B -35.6(4) . . . . ?
C20B C19B P2B P1B -47.7(4) . . . . ?
C24B C19B P2B P1B 134.8(3) . . . . ?
C14B C13B P2B N2B -94.0(4) . . . . ?
C18B C13B P2B N2B 87.7(4) . . . . ?
C14B C13B P2B N1B 4.8(4) . . . . ?
C18B C13B P2B N1B -173.5(3) . . . . ?
C14B C13B P2B C19B 133.0(4) . . . . ?
C18B C13B P2B C19B -45.3(4) . . . . ?
C14B C13B P2B P1B -38.8(4) . . . . ?
C18B C13B P2B P1B 142.8(3) . . . . ?
N2B P2B N1B C1B -153.5(3) . . . . ?
C19B P2B N1B C1B -35.0(4) . . . . ?
C13B P2B N1B C1B 87.4(4) . . . . ?
P1B P2B N1B C1B -161.0(4) . . . . ?
N2B P2B N1B P1B 7.44(17) . . . . ?
C19B P2B N1B P1B 125.93(18) . . . . ?
C13B P2B N1B P1B -111.60(19) . . . . ?
N3B P1B N1B C1B -29.0(3) . . . . ?
C31B P1B N1B C1B 68.3(4) . . . . ?
C25B P1B N1B C1B -121.1(3) . . . . ?
N2B P1B N1B C1B 155.4(3) . . . . ?
P2B P1B N1B C1B 161.6(4) . . . . ?
N3B P1B N1B P2B 169.37(18) . . . . ?
C31B P1B N1B P2B -93.3(2) . . . . ?
C25B P1B N1B P2B 77.3(2) . . . . ?
N2B P1B N1B P2B -6.29(15) . . . . ?
N1B P2B N2B C7B -170.2(3) . . . . ?
C19B P2B N2B C7B 71.1(4) . . . . ?
C13B P2B N2B C7B -57.2(4) . . . . ?
P1B P2B N2B C7B -163.8(4) . . . . ?
N1B P2B N2B P1B -6.45(15) . . . . ?
C19B P2B N2B P1B -125.11(17) . . . . ?
C13B P2B N2B P1B 106.59(18) . . . . ?
N1B P1B N3B N4B 79.6(3) . . . . ?
C31B P1B N3B N4B -42.6(4) . . . . ?
C25B P1B N3B N4B -159.6(4) . . . . ?
N2B P1B N3B N4B 99.3(8) . . . . ?
P2B P1B N3B N4B 88.2(3) . . . . ?
P2B N1B C1B C2B -119.1(4) . . . . ?
P1B N1B C1B C2B 84.3(4) . . . . ?
P2B N1B C1B C6B 63.4(5) . . . . ?
P1B N1B C1B C6B -93.2(4) . . . . ?
C6B C1B C2B C3B -1.7(6) . . . . ?
N1B C1B C2B C3B -179.3(4) . . . . ?
C1B C2B C3B C4B 0.5(7) . . . . ?
C2B C3B C4B C5B 0.5(8) . . . . ?
C3B C4B C5B C6B -0.3(8) . . . . ?
C4B C5B C6B C1B -0.9(7) . . . . ?
C2B C1B C6B C5B 1.9(6) . . . . ?
N1B C1B C6B C5B 179.5(4) . . . . ?
C11B C12B C7B C8B -0.3(6) . . . . ?
C11B C12B C7B N2B 179.1(4) . . . . ?
P2B N2B C7B C12B 67.4(5) . . . . ?
P1B N2B C7B C12B -89.8(5) . . . . ?
P2B N2B C7B C8B -113.3(4) . . . . ?
P1B N2B C7B C8B 89.5(4) . . . . ?
C12B C7B C8B C9B -1.0(6) . . . . ?
N2B C7B C8B C9B 179.6(3) . . . . ?
C11B C10B C9B C8B -1.2(7) . . . . ?
C7B C8B C9B C10B 1.8(6) . . . . ?
C3S O1S C2S C1S 179.3(8) . . . . ?
C2S O1S C3S C4S 176.5(6) . . . . ?
